data_7701830
loop_
_publ_author_name
'Zhang, Randi'
'Han, Mingyang'
'Ma, Yanping'
'Solan, Gregory'
'tongling, liang'
'Sun, Wen Hua'

_publ_section_title
;
 Steric and electronic modulation of an iron catalyst as a route to
 remarkably high molecular weight linear polyethylene
;
_journal_name_full 'Dalton Transactions'
_journal_paper_doi 10.1039/C9DT03880A
_journal_year 2019
_chemical_formula_moiety 'C51 H42 Cl2 F4 Fe N4 O2'
_chemical_formula_sum 'C51 H42 Cl2 F4 Fe N4 O2'
_chemical_formula_weight 945.63
_space_group_crystal_system monoclinic
_space_group_IT_number 14
_space_group_name_Hall '-P 2yn'
_space_group_name_H-M_alt 'P 1 21/n 1'
_atom_sites_solution_hydrogens geom
_atom_sites_solution_primary direct
_audit_creation_date 2018-01-25
_audit_creation_method
;
Olex2 1.2
(compiled 2017.08.10 svn.r3458 for OlexSys, GUI svn.r5381)
;
_audit_update_record
;
2019-09-29 deposited with the CCDC.	2019-11-06 downloaded from the CCDC.
;
_cell_angle_alpha 90
_cell_angle_beta 107.010(2)
_cell_angle_gamma 90
_cell_formula_units_Z 4
_cell_length_a 9.4704(2)
_cell_length_b 34.5955(4)
_cell_length_c 14.0129(2)
_cell_measurement_reflns_used 32947
_cell_measurement_temperature 173.15
_cell_measurement_theta_max 31.3820
_cell_measurement_theta_min 1.9060
_cell_volume 4390.25(13)
_computing_cell_refinement 'CrysAlisPro 1.171.39.9d (Rigaku OD, 2015)'
_computing_data_collection 'CrysAlisPro 1.171.39.9d (Rigaku OD, 2015)'
_computing_data_reduction 'CrysAlisPro 1.171.39.9d (Rigaku OD, 2015)'
_computing_molecular_graphics 'Olex2 (Dolomanov et al., 2009)'
_computing_publication_material 'Olex2 (Dolomanov et al., 2009)'
_computing_structure_refinement 'ShelXL (Sheldrick, 2015)'
_computing_structure_solution 'SIR2004 (Burla et al., 2007)'
_diffrn_ambient_temperature 173.15
_diffrn_measured_fraction_theta_full 1.000
_diffrn_measured_fraction_theta_max 0.926
_diffrn_measurement_device_type 'dtrek-CrysAlisPro-abstract goniometer imported rigaku-d*trek images'
_diffrn_measurement_method '\w scans'
_diffrn_radiation_type MoK\a
_diffrn_radiation_wavelength 0.71073
_diffrn_reflns_av_R_equivalents 0.0405
_diffrn_reflns_av_unetI/netI 0.0363
_diffrn_reflns_Laue_measured_fraction_full 1.000
_diffrn_reflns_Laue_measured_fraction_max 0.926
_diffrn_reflns_limit_h_max 13
_diffrn_reflns_limit_h_min -13
_diffrn_reflns_limit_k_max 47
_diffrn_reflns_limit_k_min -47
_diffrn_reflns_limit_l_max 20
_diffrn_reflns_limit_l_min -20
_diffrn_reflns_number 57206
_diffrn_reflns_point_group_measured_fraction_full 1.000
_diffrn_reflns_point_group_measured_fraction_max 0.926
_diffrn_reflns_theta_full 25.242
_diffrn_reflns_theta_max 31.511
_diffrn_reflns_theta_min 1.630
_diffrn_source 'fine-focus sealed X-ray tube'
_exptl_absorpt_coefficient_mu 0.529
_exptl_absorpt_correction_T_max 1.00000
_exptl_absorpt_correction_T_min 0.91370
_exptl_absorpt_correction_type multi-scan
_exptl_crystal_colour blue
_exptl_crystal_density_diffrn 1.431
_exptl_crystal_description plate
_exptl_crystal_F_000 1952
_exptl_crystal_size_max 0.322
_exptl_crystal_size_mid 0.241
_exptl_crystal_size_min 0.051
_refine_diff_density_max 0.351
_refine_diff_density_min -0.232
_refine_diff_density_rms 0.058
_refine_ls_extinction_method none
_refine_ls_goodness_of_fit_ref 1.016
_refine_ls_hydrogen_treatment constr
_refine_ls_matrix_type full
_refine_ls_number_parameters 581
_refine_ls_number_reflns 13533
_refine_ls_number_restraints 0
_refine_ls_restrained_S_all 1.016
_refine_ls_R_factor_all 0.0587
_refine_ls_R_factor_gt 0.0413
_refine_ls_shift/su_max 0.002
_refine_ls_shift/su_mean 0.000
_refine_ls_structure_factor_coef Fsqd
_refine_ls_weighting_details 'w=1/[\s^2^(Fo^2^)+(0.0410P)^2^+1.6610P] where P=(Fo^2^+2Fc^2^)/3'
_refine_ls_weighting_scheme calc
_refine_ls_wR_factor_gt 0.0907
_refine_ls_wR_factor_ref 0.0984
_reflns_Friedel_coverage 0.000
_reflns_number_gt 10616
_reflns_number_total 13533
_reflns_threshold_expression 'I > 2\s(I)'
_cod_data_source_file c9dt03880a1.cif
_cod_data_source_block Fe2
_cod_database_code 7701830
_shelx_shelxl_version_number 2017/1
_shelx_space_group_comment
;
The symmetry employed for this shelxl refinement is uniquely defined
by the following loop, which should always be used as a source of
symmetry information in preference to the above space-group names.
They are only intended as comments.
;
_olex2_refinement_description
;
1. Fixed Uiso
 At 1.2 times of:
  All C(H) groups, All C(H,H) groups
 At 1.5 times of:
  All C(H,H,H) groups
2.a Ternary CH refined with riding coordinates:
 C12(H12), C29(H29)
2.b Secondary CH2 refined with riding coordinates:
 C50(H50a,H50b), C48(H48a,H48b)
2.c Aromatic/amide H refined with riding coordinates:
 C25(H25), C6(H6), C5(H5), C4(H4), C27(H27), C14(H14), C31(H31), C18(H18),
 C17(H17), C46(H46), C45(H45), C44(H44), C20(H20), C24(H24), C23(H23), C15(H15),
  C35(H35), C37(H37), C21(H21), C32(H32), C34(H34), C41(H41), C38(H38), C40(H40)
2.d Idealised Me refined as rotating group:
 C9(H9a,H9b,H9c), C51(H51a,H51b,H51c), C1(H1a,H1b,H1c), C49(H49a,H49b,H49c)
;
_olex2_submission_special_instructions 'No special instructions were received'

loop_
_space_group_symop_operation_xyz
'x, y, z'
'-x+1/2, y+1/2, -z+1/2'
'-x, -y, -z'
'x-1/2, -y-1/2, z-1/2'

loop_
_atom_site_label
_atom_site_type_symbol
_atom_site_fract_x
_atom_site_fract_y
_atom_site_fract_z
_atom_site_U_iso_or_equiv
_atom_site_adp_type
_atom_site_occupancy
_atom_site_site_symmetry_order
_atom_site_calc_flag
_atom_site_refinement_flags_posn
Fe1 Fe 0.74631(2) 0.31295(2) 0.65568(2) 0.01918(5) Uani 1 1 d .
Cl2 Cl 0.70057(4) 0.30354(2) 0.80898(3) 0.02887(8) Uani 1 1 d .
Cl1 Cl 0.98082(4) 0.32504(2) 0.66113(4) 0.03944(11) Uani 1 1 d .
F1 F 0.12171(11) 0.46620(3) 0.32017(9) 0.0470(3) Uani 1 1 d .
F4 F 1.36088(12) 0.41173(4) 1.13974(9) 0.0562(3) Uani 1 1 d .
F2 F 0.92827(14) 0.36980(4) 0.13146(9) 0.0574(3) Uani 1 1 d .
O1 O 1.14846(13) 0.47686(4) 0.54544(9) 0.0357(3) Uani 1 1 d .
N3 N 0.66070(13) 0.37310(3) 0.63343(9) 0.0199(2) Uani 1 1 d .
N2 N 0.52162(13) 0.30968(3) 0.58861(9) 0.0196(2) Uani 1 1 d .
N1 N 0.70923(13) 0.25633(3) 0.58292(9) 0.0216(2) Uani 1 1 d .
N4 N 1.11697(14) 0.47523(4) 0.62410(10) 0.0275(3) Uani 1 1 d .
O2 O 1.18542(15) 0.49204(4) 0.69980(10) 0.0499(4) Uani 1 1 d .
F3 F 0.36477(15) 0.48519(6) 0.91213(11) 0.0845(5) Uani 1 1 d .
C3 C 0.46225(15) 0.27507(4) 0.55754(10) 0.0206(3) Uani 1 1 d .
C8 C 0.52047(16) 0.37694(4) 0.61978(10) 0.0204(3) Uani 1 1 d .
C10 C 0.76178(15) 0.40386(4) 0.63377(10) 0.0192(3) Uani 1 1 d .
C28 C 0.85453(16) 0.41874(4) 0.72349(11) 0.0212(3) Uani 1 1 d .
C11 C 0.78257(15) 0.41287(4) 0.54068(10) 0.0205(3) Uani 1 1 d .
C7 C 0.43634(15) 0.34000(4) 0.59538(10) 0.0206(3) Uani 1 1 d .
C13 C 0.53159(16) 0.41508(4) 0.41249(10) 0.0225(3) Uani 1 1 d .
C2 C 0.57273(16) 0.24535(4) 0.55260(11) 0.0225(3) Uani 1 1 d .
C26 C 0.98988(16) 0.45124(4) 0.62722(11) 0.0224(3) Uani 1 1 d .
C25 C 0.89955(16) 0.43674(4) 0.53844(11) 0.0225(3) Uani 1 1 d .
H25 H 0.916734 0.442865 0.478179 0.027 Uiso 1 1 calc R
C42 C 0.82504(15) 0.23030(4) 0.57512(11) 0.0226(3) Uani 1 1 d .
C6 C 0.28408(16) 0.33600(4) 0.57314(12) 0.0260(3) Uani 1 1 d .
H6 H 0.225214 0.356800 0.579362 0.031 Uiso 1 1 calc R
C47 C 0.90819(16) 0.21058(4) 0.66037(11) 0.0244(3) Uani 1 1 d .
C12 C 0.68101(16) 0.39500(4) 0.44570(10) 0.0215(3) Uani 1 1 d .
H12 H 0.661082 0.368625 0.463754 0.026 Uiso 1 1 calc R
C5 C 0.22196(17) 0.30004(5) 0.54130(12) 0.0281(3) Uani 1 1 d .
H5 H 0.120382 0.296682 0.526342 0.034 Uiso 1 1 calc R
C30 C 0.97371(17) 0.40941(4) 0.90944(11) 0.0259(3) Uani 1 1 d .
C29 C 0.83166(17) 0.40686(4) 0.82258(11) 0.0241(3) Uani 1 1 d .
H29 H 0.803907 0.379484 0.815947 0.029 Uiso 1 1 calc R
C19 C 0.75175(16) 0.39077(4) 0.36157(11) 0.0230(3) Uani 1 1 d .
C4 C 0.31025(16) 0.26925(4) 0.53173(11) 0.0252(3) Uani 1 1 d .
H4 H 0.269187 0.245365 0.508717 0.030 Uiso 1 1 calc R
C50 C 0.87825(17) 0.21435(5) 0.75993(12) 0.0284(3) Uani 1 1 d .
H50A H 0.873902 0.241597 0.775200 0.034 Uiso 1 1 calc R
H50B H 0.960406 0.203157 0.810940 0.034 Uiso 1 1 calc R
C27 C 0.96872(16) 0.44319(4) 0.71868(11) 0.0233(3) Uani 1 1 d .
H27 H 1.030484 0.454054 0.776624 0.028 Uiso 1 1 calc R
C9 C 0.43971(17) 0.41382(4) 0.62302(12) 0.0258(3) Uani 1 1 d .
H9A H 0.398466 0.413084 0.677947 0.039 Uiso 1 1 calc GR
H9B H 0.361823 0.416892 0.561768 0.039 Uiso 1 1 calc GR
H9C H 0.506991 0.435175 0.631415 0.039 Uiso 1 1 calc GR
C14 C 0.40485(17) 0.39297(4) 0.37693(12) 0.0279(3) Uani 1 1 d .
H14 H 0.413153 0.366251 0.373777 0.033 Uiso 1 1 calc R
C43 C 0.85473(17) 0.22708(4) 0.48299(12) 0.0255(3) Uani 1 1 d .
C31 C 1.08289(19) 0.38208(5) 0.91566(13) 0.0307(3) Uani 1 1 d .
H31 H 1.068704 0.363137 0.866670 0.037 Uiso 1 1 calc R
C16 C 0.25693(18) 0.44933(5) 0.35139(12) 0.0324(4) Uani 1 1 d .
C36 C 0.70364(18) 0.42816(5) 0.84343(11) 0.0284(3) Uani 1 1 d .
C18 C 0.51705(18) 0.45523(4) 0.41601(11) 0.0270(3) Uani 1 1 d .
H18 H 0.600856 0.470552 0.438967 0.032 Uiso 1 1 calc R
C17 C 0.37906(19) 0.47239(5) 0.38562(12) 0.0308(3) Uani 1 1 d .
H17 H 0.369359 0.499090 0.388381 0.037 Uiso 1 1 calc R
C46 C 1.02130(17) 0.18637(4) 0.65096(13) 0.0292(3) Uani 1 1 d .
H46 H 1.076390 0.172436 0.706061 0.035 Uiso 1 1 calc R
C45 C 1.05271(18) 0.18277(5) 0.56093(14) 0.0318(3) Uani 1 1 d .
H45 H 1.128994 0.166691 0.556056 0.038 Uiso 1 1 calc R
C44 C 0.97060(18) 0.20311(5) 0.47803(13) 0.0298(3) Uani 1 1 d .
H44 H 0.993243 0.200723 0.418043 0.036 Uiso 1 1 calc R
C20 C 0.71976(19) 0.41483(5) 0.27909(12) 0.0326(3) Uani 1 1 d .
H20 H 0.656793 0.435744 0.275662 0.039 Uiso 1 1 calc R
C51 C 0.73598(19) 0.19507(5) 0.76514(13) 0.0345(4) Uani 1 1 d .
H51A H 0.653052 0.210717 0.730626 0.052 Uiso 1 1 calc GR
H51B H 0.737882 0.192300 0.833670 0.052 Uiso 1 1 calc GR
H51C H 0.727404 0.170035 0.734395 0.052 Uiso 1 1 calc GR
C24 C 0.84835(18) 0.36008(5) 0.36606(13) 0.0313(3) Uani 1 1 d .
H24 H 0.873095 0.344101 0.421866 0.038 Uiso 1 1 calc R
C1 C 0.52029(18) 0.20624(4) 0.51405(14) 0.0323(4) Uani 1 1 d .
H1A H 0.464408 0.208066 0.444959 0.048 Uiso 1 1 calc GR
H1B H 0.458939 0.195838 0.551544 0.048 Uiso 1 1 calc GR
H1C H 0.603661 0.189563 0.520759 0.048 Uiso 1 1 calc GR
C23 C 0.9083(2) 0.35295(5) 0.28866(15) 0.0384(4) Uani 1 1 d .
H23 H 0.971680 0.332181 0.291396 0.046 Uiso 1 1 calc R
C15 C 0.26602(18) 0.40983(5) 0.34596(13) 0.0333(4) Uani 1 1 d .
H15 H 0.181547 0.394819 0.322203 0.040 Uiso 1 1 calc R
C22 C 0.8719(2) 0.37722(5) 0.20818(13) 0.0365(4) Uani 1 1 d .
C33 C 1.23168(19) 0.41081(6) 1.06390(13) 0.0378(4) Uani 1 1 d .
C35 C 0.9967(2) 0.43751(5) 0.98335(12) 0.0344(4) Uani 1 1 d .
H35 H 0.923898 0.455858 0.980698 0.041 Uiso 1 1 calc R
C37 C 0.67999(19) 0.46741(5) 0.82405(12) 0.0340(4) Uani 1 1 d .
H37 H 0.742115 0.480952 0.795393 0.041 Uiso 1 1 calc R
C21 C 0.7802(2) 0.40824(6) 0.20121(13) 0.0390(4) Uani 1 1 d .
H21 H 0.758799 0.424507 0.145971 0.047 Uiso 1 1 calc R
C32 C 1.2129(2) 0.38244(5) 0.99351(14) 0.0357(4) Uani 1 1 d .
H32 H 1.285411 0.363860 0.997706 0.043 Uiso 1 1 calc R
C48 C 0.7631(2) 0.24890(5) 0.39214(13) 0.0348(4) Uani 1 1 d .
H48A H 0.662994 0.238998 0.374410 0.042 Uiso 1 1 calc R
H48B H 0.759507 0.275876 0.410177 0.042 Uiso 1 1 calc R
C34 C 1.1273(2) 0.43849(6) 1.06111(13) 0.0420(4) Uani 1 1 d .
H34 H 1.143456 0.457491 1.110069 0.050 Uiso 1 1 calc R
C41 C 0.6096(2) 0.40851(7) 0.88588(15) 0.0461(5) Uani 1 1 d .
H41 H 0.623479 0.382221 0.899247 0.055 Uiso 1 1 calc R
C38 C 0.5655(2) 0.48679(7) 0.84661(14) 0.0470(5) Uani 1 1 d .
H38 H 0.550178 0.513046 0.833359 0.056 Uiso 1 1 calc R
C49 C 0.8176(3) 0.24669(7) 0.30117(15) 0.0524(5) Uani 1 1 d .
H49A H 0.755978 0.262410 0.248952 0.079 Uiso 1 1 calc GR
H49B H 0.813881 0.220369 0.278906 0.079 Uiso 1 1 calc GR
H49C H 0.917466 0.255898 0.317829 0.079 Uiso 1 1 calc GR
C39 C 0.4762(2) 0.46631(9) 0.88872(15) 0.0569(6) Uani 1 1 d .
C40 C 0.4951(3) 0.42769(9) 0.90861(18) 0.0629(7) Uani 1 1 d .
H40 H 0.431965 0.414448 0.937028 0.075 Uiso 1 1 calc R

loop_
_atom_site_aniso_label
_atom_site_aniso_U_11
_atom_site_aniso_U_22
_atom_site_aniso_U_33
_atom_site_aniso_U_23
_atom_site_aniso_U_13
_atom_site_aniso_U_12
Fe1 0.01579(10) 0.02012(9) 0.02155(10) -0.00076(7) 0.00532(8) -0.00126(7)
Cl2 0.03009(19) 0.03506(19) 0.02245(17) 0.00389(14) 0.00921(15) 0.00152(15)
Cl1 0.02286(19) 0.0399(2) 0.0611(3) -0.0126(2) 0.02100(19) -0.00549(16)
F1 0.0319(6) 0.0498(6) 0.0517(7) -0.0027(5) 0.0006(5) 0.0158(5)
F4 0.0381(6) 0.0777(9) 0.0395(6) 0.0030(6) -0.0096(5) -0.0013(6)
F2 0.0675(8) 0.0685(8) 0.0529(7) -0.0133(6) 0.0439(7) -0.0044(6)
O1 0.0324(6) 0.0408(7) 0.0385(7) 0.0037(5) 0.0173(5) -0.0078(5)
N3 0.0196(6) 0.0204(5) 0.0194(5) -0.0007(4) 0.0052(5) -0.0020(4)
N2 0.0171(6) 0.0211(5) 0.0206(6) 0.0004(4) 0.0056(5) -0.0004(4)
N1 0.0204(6) 0.0212(5) 0.0225(6) -0.0004(5) 0.0050(5) 0.0012(4)
N4 0.0230(6) 0.0255(6) 0.0332(7) 0.0041(5) 0.0069(6) -0.0032(5)
O2 0.0455(8) 0.0615(9) 0.0396(7) -0.0088(7) 0.0078(6) -0.0335(7)
F3 0.0444(8) 0.1533(16) 0.0595(8) -0.0325(9) 0.0208(7) 0.0249(9)
C3 0.0200(7) 0.0219(6) 0.0193(6) 0.0002(5) 0.0049(5) -0.0010(5)
C8 0.0214(7) 0.0220(6) 0.0187(6) -0.0008(5) 0.0074(5) -0.0008(5)
C10 0.0182(6) 0.0180(6) 0.0214(6) 0.0005(5) 0.0058(5) -0.0004(5)
C28 0.0229(7) 0.0196(6) 0.0206(7) 0.0007(5) 0.0053(6) -0.0005(5)
C11 0.0215(7) 0.0194(6) 0.0198(6) 0.0006(5) 0.0046(5) 0.0005(5)
C7 0.0199(7) 0.0230(6) 0.0198(6) 0.0007(5) 0.0072(5) -0.0004(5)
C13 0.0244(7) 0.0248(7) 0.0179(6) -0.0014(5) 0.0057(6) -0.0005(5)
C2 0.0225(7) 0.0210(6) 0.0226(7) -0.0001(5) 0.0043(6) -0.0005(5)
C26 0.0196(7) 0.0206(6) 0.0266(7) 0.0016(5) 0.0062(6) -0.0028(5)
C25 0.0246(7) 0.0218(6) 0.0217(7) 0.0022(5) 0.0080(6) -0.0008(5)
C42 0.0180(7) 0.0203(6) 0.0287(7) -0.0020(5) 0.0056(6) -0.0005(5)
C6 0.0202(7) 0.0297(7) 0.0306(8) -0.0024(6) 0.0114(6) 0.0012(6)
C47 0.0198(7) 0.0232(7) 0.0281(7) -0.0003(6) 0.0040(6) -0.0013(5)
C12 0.0240(7) 0.0210(6) 0.0195(6) -0.0013(5) 0.0066(6) -0.0031(5)
C5 0.0173(7) 0.0351(8) 0.0330(8) -0.0037(7) 0.0088(6) -0.0040(6)
C30 0.0309(8) 0.0264(7) 0.0195(7) 0.0033(6) 0.0058(6) -0.0058(6)
C29 0.0293(8) 0.0233(7) 0.0190(6) 0.0005(5) 0.0061(6) -0.0053(6)
C19 0.0221(7) 0.0255(7) 0.0205(7) -0.0043(5) 0.0051(6) -0.0045(5)
C4 0.0212(7) 0.0274(7) 0.0269(7) -0.0036(6) 0.0070(6) -0.0062(6)
C50 0.0273(8) 0.0290(7) 0.0255(7) 0.0012(6) 0.0024(6) 0.0027(6)
C27 0.0250(7) 0.0216(6) 0.0212(7) -0.0001(5) 0.0035(6) -0.0022(5)
C9 0.0255(8) 0.0236(7) 0.0285(8) -0.0011(6) 0.0082(6) 0.0028(6)
C14 0.0274(8) 0.0236(7) 0.0300(8) -0.0036(6) 0.0043(6) -0.0015(6)
C43 0.0237(7) 0.0240(7) 0.0291(8) 0.0006(6) 0.0082(6) 0.0010(5)
C31 0.0351(9) 0.0255(7) 0.0302(8) 0.0012(6) 0.0073(7) -0.0027(6)
C16 0.0292(8) 0.0382(9) 0.0270(8) -0.0011(7) 0.0036(7) 0.0094(7)
C36 0.0273(8) 0.0390(8) 0.0181(7) -0.0031(6) 0.0055(6) -0.0060(6)
C18 0.0306(8) 0.0247(7) 0.0244(7) -0.0019(6) 0.0062(6) -0.0041(6)
C17 0.0383(9) 0.0255(7) 0.0265(8) -0.0002(6) 0.0061(7) 0.0041(6)
C46 0.0225(7) 0.0273(7) 0.0338(8) 0.0019(6) 0.0021(6) 0.0029(6)
C45 0.0229(8) 0.0305(8) 0.0421(9) -0.0020(7) 0.0098(7) 0.0056(6)
C44 0.0279(8) 0.0316(8) 0.0328(8) -0.0023(6) 0.0134(7) 0.0014(6)
C20 0.0362(9) 0.0357(8) 0.0281(8) 0.0023(7) 0.0129(7) 0.0044(7)
C51 0.0325(9) 0.0407(9) 0.0297(8) 0.0086(7) 0.0081(7) 0.0016(7)
C24 0.0284(8) 0.0320(8) 0.0357(9) 0.0015(7) 0.0127(7) 0.0007(6)
C1 0.0271(8) 0.0225(7) 0.0420(9) -0.0061(7) 0.0018(7) -0.0014(6)
C23 0.0326(9) 0.0365(9) 0.0524(11) -0.0060(8) 0.0221(8) 0.0012(7)
C15 0.0243(8) 0.0348(8) 0.0356(9) -0.0054(7) 0.0009(7) -0.0017(6)
C22 0.0343(9) 0.0469(10) 0.0344(9) -0.0134(8) 0.0196(8) -0.0110(7)
C33 0.0302(9) 0.0512(10) 0.0266(8) 0.0074(8) 0.0002(7) -0.0056(8)
C35 0.0349(9) 0.0368(9) 0.0278(8) -0.0045(7) 0.0035(7) 0.0000(7)
C37 0.0326(9) 0.0424(9) 0.0267(8) -0.0016(7) 0.0080(7) 0.0036(7)
C21 0.0443(10) 0.0500(10) 0.0258(8) 0.0035(7) 0.0153(8) 0.0005(8)
C32 0.0330(9) 0.0338(8) 0.0390(9) 0.0102(7) 0.0085(8) 0.0013(7)
C48 0.0371(9) 0.0370(9) 0.0304(8) 0.0045(7) 0.0101(7) 0.0099(7)
C34 0.0425(11) 0.0499(11) 0.0268(8) -0.0094(8) -0.0007(8) -0.0048(8)
C41 0.0469(11) 0.0585(12) 0.0396(10) -0.0002(9) 0.0233(9) -0.0118(9)
C38 0.0424(11) 0.0608(12) 0.0340(10) -0.0092(9) 0.0052(8) 0.0154(9)
C49 0.0636(14) 0.0627(13) 0.0351(10) 0.0140(9) 0.0212(10) 0.0256(11)
C39 0.0332(10) 0.104(2) 0.0350(10) -0.0207(12) 0.0119(9) 0.0090(11)
C40 0.0505(13) 0.098(2) 0.0525(13) -0.0065(13) 0.0338(11) -0.0130(13)

loop_
_atom_type_symbol
_atom_type_description
_atom_type_scat_dispersion_real
_atom_type_scat_dispersion_imag
_atom_type_scat_source
C C 0.0033 0.0016 'International Tables Vol C Tables 4.2.6.8 and 6.1.1.4'
H H 0.0000 0.0000 'International Tables Vol C Tables 4.2.6.8 and 6.1.1.4'
Cl Cl 0.1484 0.1585 'International Tables Vol C Tables 4.2.6.8 and 6.1.1.4'
F F 0.0171 0.0103 'International Tables Vol C Tables 4.2.6.8 and 6.1.1.4'
Fe Fe 0.3463 0.8444 'International Tables Vol C Tables 4.2.6.8 and 6.1.1.4'
N N 0.0061 0.0033 'International Tables Vol C Tables 4.2.6.8 and 6.1.1.4'
O O 0.0106 0.0060 'International Tables Vol C Tables 4.2.6.8 and 6.1.1.4'

loop_
_geom_angle_atom_site_label_1
_geom_angle_atom_site_label_2
_geom_angle_atom_site_label_3
_geom_angle
Cl1 Fe1 Cl2 116.342(19)
N3 Fe1 Cl2 95.82(3)
N3 Fe1 Cl1 98.48(3)
N2 Fe1 Cl2 88.12(3)
N2 Fe1 Cl1 155.03(4)
N2 Fe1 N3 72.66(4)
N2 Fe1 N1 74.64(5)
N1 Fe1 Cl2 104.84(3)
N1 Fe1 Cl1 101.85(3)
N1 Fe1 N3 140.40(4)
C8 N3 Fe1 115.74(9)
C8 N3 C10 125.57(12)
C10 N3 Fe1 118.68(9)
C3 N2 Fe1 118.42(9)
C3 N2 C7 121.10(12)
C7 N2 Fe1 119.09(9)
C2 N1 Fe1 115.12(9)
C2 N1 C42 119.91(12)
C42 N1 Fe1 124.75(9)
O1 N4 C26 117.96(13)
O2 N4 O1 123.69(13)
O2 N4 C26 118.35(13)
N2 C3 C2 113.58(12)
N2 C3 C4 121.13(13)
C4 C3 C2 125.28(13)
N3 C8 C7 113.74(12)
N3 C8 C9 126.60(13)
C7 C8 C9 119.63(12)
C28 C10 N3 121.23(12)
C28 C10 C11 121.83(13)
C11 C10 N3 115.84(12)
C10 C28 C29 119.92(12)
C27 C28 C10 118.13(13)
C27 C28 C29 121.91(13)
C10 C11 C12 119.63(12)
C25 C11 C10 118.71(13)
C25 C11 C12 121.61(12)
N2 C7 C8 113.15(12)
N2 C7 C6 120.78(13)
C6 C7 C8 125.88(13)
C14 C13 C12 119.20(13)
C14 C13 C18 118.46(14)
C18 C13 C12 122.34(13)
N1 C2 C3 115.58(12)
N1 C2 C1 125.57(13)
C3 C2 C1 118.85(13)
C25 C26 N4 118.29(13)
C25 C26 C27 122.84(13)
C27 C26 N4 118.84(13)
C11 C25 H25 120.6
C26 C25 C11 118.90(13)
C26 C25 H25 120.6
C47 C42 N1 119.20(13)
C47 C42 C43 122.12(13)
C43 C42 N1 118.61(13)
C7 C6 H6 120.8
C7 C6 C5 118.31(14)
C5 C6 H6 120.8
C42 C47 C50 122.39(13)
C46 C47 C42 117.85(14)
C46 C47 C50 119.75(14)
C11 C12 H12 105.8
C13 C12 C11 111.98(11)
C13 C12 H12 105.8
C13 C12 C19 112.78(12)
C19 C12 C11 113.96(12)
C19 C12 H12 105.8
C6 C5 H5 119.7
C4 C5 C6 120.51(14)
C4 C5 H5 119.7
C31 C30 C29 118.50(14)
C31 C30 C35 118.62(15)
C35 C30 C29 122.86(15)
C28 C29 C30 112.54(12)
C28 C29 H29 106.3
C30 C29 H29 106.3
C36 C29 C28 112.27(12)
C36 C29 C30 112.62(12)
C36 C29 H29 106.3
C20 C19 C12 123.36(14)
C20 C19 C24 118.50(14)
C24 C19 C12 118.08(13)
C3 C4 H4 120.9
C5 C4 C3 118.13(14)
C5 C4 H4 120.9
C47 C50 H50A 108.6
C47 C50 H50B 108.6
C47 C50 C51 114.48(13)
H50A C50 H50B 107.6
C51 C50 H50A 108.6
C51 C50 H50B 108.6
C28 C27 H27 120.2
C26 C27 C28 119.57(13)
C26 C27 H27 120.2
C8 C9 H9A 109.5
C8 C9 H9B 109.5
C8 C9 H9C 109.5
H9A C9 H9B 109.5
H9A C9 H9C 109.5
H9B C9 H9C 109.5
C13 C14 H14 119.3
C15 C14 C13 121.47(14)
C15 C14 H14 119.3
C42 C43 C48 120.90(13)
C44 C43 C42 117.76(14)
C44 C43 C48 121.34(14)
C30 C31 H31 119.4
C30 C31 C32 121.23(16)
C32 C31 H31 119.4
F1 C16 C17 118.82(15)
F1 C16 C15 118.58(15)
C17 C16 C15 122.58(15)
C37 C36 C29 121.90(14)
C41 C36 C29 119.62(16)
C41 C36 C37 118.44(17)
C13 C18 H18 119.7
C17 C18 C13 120.60(14)
C17 C18 H18 119.7
C16 C17 C18 118.81(15)
C16 C17 H17 120.6
C18 C17 H17 120.6
C47 C46 H46 119.5
C45 C46 C47 121.03(15)
C45 C46 H46 119.5
C46 C45 H45 120.0
C46 C45 C44 120.06(14)
C44 C45 H45 120.0
C43 C44 H44 119.4
C45 C44 C43 121.16(15)
C45 C44 H44 119.4
C19 C20 H20 119.4
C19 C20 C21 121.12(16)
C21 C20 H20 119.4
C50 C51 H51A 109.5
C50 C51 H51B 109.5
C50 C51 H51C 109.5
H51A C51 H51B 109.5
H51A C51 H51C 109.5
H51B C51 H51C 109.5
C19 C24 H24 119.5
C23 C24 C19 121.01(16)
C23 C24 H24 119.5
C2 C1 H1A 109.5
C2 C1 H1B 109.5
C2 C1 H1C 109.5
H1A C1 H1B 109.5
H1A C1 H1C 109.5
H1B C1 H1C 109.5
C24 C23 H23 120.8
C22 C23 C24 118.32(16)
C22 C23 H23 120.8
C14 C15 H15 121.0
C16 C15 C14 118.06(15)
C16 C15 H15 121.0
F2 C22 C23 118.34(17)
F2 C22 C21 118.75(17)
C21 C22 C23 122.91(16)
F4 C33 C34 118.74(17)
C32 C33 F4 118.46(17)
C32 C33 C34 122.80(17)
C30 C35 H35 119.6
C34 C35 C30 120.72(17)
C34 C35 H35 119.6
C36 C37 H37 119.4
C38 C37 C36 121.29(18)
C38 C37 H37 119.4
C20 C21 H21 120.9
C22 C21 C20 118.11(17)
C22 C21 H21 120.9
C31 C32 H32 120.9
C33 C32 C31 118.24(17)
C33 C32 H32 120.9
C43 C48 H48A 108.4
C43 C48 H48B 108.4
H48A C48 H48B 107.5
C49 C48 C43 115.53(14)
C49 C48 H48A 108.4
C49 C48 H48B 108.4
C33 C34 C35 118.38(17)
C33 C34 H34 120.8
C35 C34 H34 120.8
C36 C41 H41 119.7
C36 C41 C40 120.6(2)
C40 C41 H41 119.7
C37 C38 H38 120.9
C39 C38 C37 118.2(2)
C39 C38 H38 120.9
C48 C49 H49A 109.5
C48 C49 H49B 109.5
C48 C49 H49C 109.5
H49A C49 H49B 109.5
H49A C49 H49C 109.5
H49B C49 H49C 109.5
F3 C39 C38 118.6(2)
F3 C39 C40 119.0(2)
C38 C39 C40 122.39(19)
C41 C40 H40 120.5
C39 C40 C41 119.1(2)
C39 C40 H40 120.5

loop_
_geom_bond_atom_site_label_1
_geom_bond_atom_site_label_2
_geom_bond_distance
Fe1 Cl2 2.3352(4)
Fe1 Cl1 2.2392(4)
Fe1 N3 2.2217(12)
Fe1 N2 2.0625(12)
Fe1 N1 2.1886(12)
F1 C16 1.3580(18)
F4 C33 1.366(2)
F2 C22 1.3574(19)
O1 N4 1.2245(17)
N3 C8 1.2920(18)
N3 C10 1.4306(17)
N2 C3 1.3403(17)
N2 C7 1.3440(17)
N1 C2 1.2941(18)
N1 C42 1.4477(18)
N4 O2 1.2172(18)
N4 C26 1.4732(18)
F3 C39 1.360(2)
C3 C2 1.4829(19)
C3 C4 1.392(2)
C8 C7 1.4918(19)
C8 C9 1.4951(19)
C10 C28 1.404(2)
C10 C11 1.4098(19)
C28 C29 1.5230(19)
C28 C27 1.390(2)
C11 C25 1.3895(19)
C11 C12 1.5264(19)
C7 C6 1.390(2)
C13 C12 1.522(2)
C13 C14 1.387(2)
C13 C18 1.398(2)
C2 C1 1.487(2)
C26 C25 1.381(2)
C26 C27 1.382(2)
C25 H25 0.9300
C42 C47 1.401(2)
C42 C43 1.404(2)
C6 H6 0.9300
C6 C5 1.392(2)
C47 C50 1.508(2)
C47 C46 1.396(2)
C12 H12 0.9800
C12 C19 1.524(2)
C5 H5 0.9300
C5 C4 1.385(2)
C30 C29 1.530(2)
C30 C31 1.385(2)
C30 C35 1.390(2)
C29 H29 0.9800
C29 C36 1.518(2)
C19 C20 1.384(2)
C19 C24 1.391(2)
C4 H4 0.9300
C50 H50A 0.9700
C50 H50B 0.9700
C50 C51 1.524(2)
C27 H27 0.9300
C9 H9A 0.9600
C9 H9B 0.9600
C9 H9C 0.9600
C14 H14 0.9300
C14 C15 1.387(2)
C43 C44 1.393(2)
C43 C48 1.516(2)
C31 H31 0.9300
C31 C32 1.386(2)
C16 C17 1.371(2)
C16 C15 1.373(2)
C36 C37 1.390(2)
C36 C41 1.385(2)
C18 H18 0.9300
C18 C17 1.384(2)
C17 H17 0.9300
C46 H46 0.9300
C46 C45 1.384(2)
C45 H45 0.9300
C45 C44 1.386(2)
C44 H44 0.9300
C20 H20 0.9300
C20 C21 1.392(2)
C51 H51A 0.9600
C51 H51B 0.9600
C51 H51C 0.9600
C24 H24 0.9300
C24 C23 1.385(2)
C1 H1A 0.9600
C1 H1B 0.9600
C1 H1C 0.9600
C23 H23 0.9300
C23 C22 1.367(3)
C15 H15 0.9300
C22 C21 1.366(3)
C33 C32 1.366(3)
C33 C34 1.368(3)
C35 H35 0.9300
C35 C34 1.389(2)
C37 H37 0.9300
C37 C38 1.387(3)
C21 H21 0.9300
C32 H32 0.9300
C48 H48A 0.9700
C48 H48B 0.9700
C48 C49 1.510(2)
C34 H34 0.9300
C41 H41 0.9300
C41 C40 1.386(3)
C38 H38 0.9300
C38 C39 1.363(3)
C49 H49A 0.9600
C49 H49B 0.9600
C49 H49C 0.9600
C39 C40 1.366(4)
C40 H40 0.9300
